data_7023458
loop_
_publ_author_name
'Zima, V\'it\<ezslav'
'Raja, Duraisamy Senthil'
'Lee, Yu-Shan'
'Chang, Ting-Guang'
'Wu, Cheng-You'
'Hu, Chien-Chieh'
'Lee, Kueir-Rarn'
'Lai, Juin-Yih'
'Yeh, Jui-Ming'
'Lin, Chia-Her'

_publ_section_title
;
 Alkaline-earth metal phosphonocarboxylates: synthesis, structures,
 chirality, and luminescence properties.
;
_journal_issue 43
_journal_name_full 'Dalton transactions (Cambridge, England : 2003)'
_journal_page_first 15332
_journal_page_last 15342
_journal_paper_doi 10.1039/c3dt51375k
_journal_volume 42
_journal_year 2013
_chemical_absolute_configuration ad
_chemical_formula_sum 'C5 H8.93 N O11 P2 Sr1.93 Tb0.07'
_chemical_formula_weight 501.23
_chemical_name_systematic
;
?
;
_space_group_IT_number 19
_symmetry_cell_setting orthorhombic
_symmetry_space_group_name_Hall 'P 2ac 2ab'
_symmetry_space_group_name_H-M 'P 21 21 21'
_atom_sites_solution_hydrogens geom
_atom_sites_solution_primary direct
_atom_sites_solution_secondary difmap
_audit_creation_method SHELXL-97
_cell_angle_alpha 90.00
_cell_angle_beta 90.00
_cell_angle_gamma 90.00
_cell_formula_units_Z 4
_cell_length_a 5.2543(2)
_cell_length_b 8.7559(3)
_cell_length_c 26.5187(9)
_cell_measurement_reflns_used 6902
_cell_measurement_temperature 295(2)
_cell_measurement_theta_max 28.3281
_cell_measurement_theta_min 2.7878
_cell_volume 1220.02(7)
_computing_cell_refinement 'SAINT V7.68A (Bruker AXS, 2009)'
_computing_data_collection 'APEX2 (Bruker AXS, 2010)'
_computing_data_reduction 'SAINT V7.68A (Bruker AXS, 2009)'
_computing_molecular_graphics 'SHELXTL (Sheldrick, 2008)'
_computing_publication_material SHELXTL
_computing_structure_refinement 'SHELXL-97 (Sheldrick, 2008)'
_computing_structure_solution 'SHELXS-97 (Sheldrick, 2008)'
_diffrn_ambient_temperature 295(2)
_diffrn_detector_area_resol_mean 8.3333
_diffrn_measured_fraction_theta_full 1.000
_diffrn_measured_fraction_theta_max 1.000
_diffrn_measurement_device_type 'Bruker APEX-II CCD'
_diffrn_measurement_method '\f and \w scans'
_diffrn_radiation_monochromator graphite
_diffrn_radiation_source 'fine-focus sealed tube'
_diffrn_radiation_type MoK\a
_diffrn_radiation_wavelength 0.71073
_diffrn_reflns_av_R_equivalents 0.0412
_diffrn_reflns_av_sigmaI/netI 0.0511
_diffrn_reflns_limit_h_max 7
_diffrn_reflns_limit_h_min -5
_diffrn_reflns_limit_k_max 11
_diffrn_reflns_limit_k_min -11
_diffrn_reflns_limit_l_max 35
_diffrn_reflns_limit_l_min -35
_diffrn_reflns_number 12463
_diffrn_reflns_theta_full 28.33
_diffrn_reflns_theta_max 28.33
_diffrn_reflns_theta_min 1.54
_exptl_absorpt_coefficient_mu 9.169
_exptl_absorpt_correction_T_max 0.4058
_exptl_absorpt_correction_T_min 0.2614
_exptl_absorpt_correction_type multi-scan
_exptl_absorpt_process_details 'SADABS V2008/1 (Bruker AXS)'
_exptl_crystal_colour light-yellow
_exptl_crystal_density_diffrn 2.730
_exptl_crystal_density_meas ?
_exptl_crystal_density_method 'not measured'
_exptl_crystal_description columnar
_exptl_crystal_F_000 968
_exptl_crystal_size_max 0.20
_exptl_crystal_size_mid 0.12
_exptl_crystal_size_min 0.12
_refine_diff_density_max 0.588
_refine_diff_density_min -0.416
_refine_diff_density_rms 0.104
_refine_ls_abs_structure_details 'Flack H D (1983), Acta Cryst. A39, 876-881'
_refine_ls_abs_structure_Flack 0.014(6)
_refine_ls_extinction_method none
_refine_ls_goodness_of_fit_ref 1.001
_refine_ls_hydrogen_treatment constr
_refine_ls_matrix_type full
_refine_ls_number_parameters 192
_refine_ls_number_reflns 3015
_refine_ls_number_restraints 0
_refine_ls_restrained_S_all 1.001
_refine_ls_R_factor_all 0.0327
_refine_ls_R_factor_gt 0.0261
_refine_ls_shift/su_max 0.001
_refine_ls_shift/su_mean 0.000
_refine_ls_structure_factor_coef Fsqd
_refine_ls_weighting_details 'calc w=1/[\s^2^(Fo^2^)+(0.0052P)^2^+0.0000P] where P=(Fo^2^+2Fc^2^)/3'
_refine_ls_weighting_scheme calc
_refine_ls_wR_factor_gt 0.0457
_refine_ls_wR_factor_ref 0.0470
_reflns_number_gt 2723
_reflns_number_total 3015
_reflns_threshold_expression >2sigma(I)
_cod_data_source_file c3dt51375k.txt
_cod_data_source_block 5_Tb
_cod_depositor_comments
;
The following automatic conversions were performed:

'_exptl_crystal_density_meas' value 'not measured' was changed to '?'
- the value is perceived as not measured.

Automatic conversion script
Id: cif_fix_values 3008 2015-01-20 13:52:24Z robertas 
;
_cod_database_code 7023458

loop_
_symmetry_equiv_pos_as_xyz
'x, y, z'
'-x+1/2, -y, z+1/2'
'-x, y+1/2, -z+1/2'
'x+1/2, -y+1/2, -z'

loop_
_atom_site_label
_atom_site_type_symbol
_atom_site_fract_x
_atom_site_fract_y
_atom_site_fract_z
_atom_site_U_iso_or_equiv
_atom_site_adp_type
_atom_site_occupancy
_atom_site_symmetry_multiplicity
_atom_site_calc_flag
_atom_site_refinement_flags
Sr1 Sr 0.02734(7) 0.19818(4) 0.242626(11) 0.01497(11) Uani 0.972(2) 1 d P
Tb1 Tb 0.02734(7) 0.19818(4) 0.242626(11) 0.01497(11) Uani 0.028(2) 1 d P
Sr2 Sr 0.44515(7) 0.54814(4) 0.151523(11) 0.01450(10) Uani 0.956(2) 1 d P
Tb2 Tb 0.44515(7) 0.54814(4) 0.151523(11) 0.01450(10) Uani 0.044(2) 1 d P
N1 N -0.0464(6) -0.0113(3) 0.06318(9) 0.0160(6) Uani 1 1 d .
H1A H -0.2118 -0.0078 0.0733 0.019 Uiso 0.93 1 calc PR
P1 P 0.51999(19) 0.41973(9) 0.26526(3) 0.0129(2) Uani 1 1 d .
O1 O 0.2564(4) 0.4654(3) 0.24738(9) 0.0186(6) Uani 1 1 d .
O2 O 0.5187(6) 0.2595(3) 0.28548(9) 0.0281(7) Uani 1 1 d .
O3 O 0.7187(5) 0.4389(3) 0.22442(9) 0.0186(6) Uani 1 1 d .
O4 O 0.6151(5) 0.5372(3) 0.30709(8) 0.0205(6) Uani 1 1 d .
H4A H 0.4917 0.5770 0.3207 0.031 Uiso 1 1 calc R
O5 O 0.1782(5) 0.3093(3) 0.14753(10) 0.0249(6) Uani 1 1 d .
O6 O -0.2195(6) 0.1521(3) 0.14925(11) 0.0314(8) Uani 1 1 d .
O7 O -0.2102(5) 0.3944(3) 0.09826(10) 0.0262(7) Uani 1 1 d .
H7A H -0.1130 0.4567 0.0855 0.039 Uiso 1 1 calc R
O8 O 0.6975(6) 0.7571(3) 0.10297(10) 0.0285(7) Uani 1 1 d .
O9 O -0.0017(5) 0.1890(3) 0.34287(8) 0.0254(7) Uani 1 1 d .
O10 O 0.0453(6) 0.4666(4) -0.00922(10) 0.0389(8) Uani 1 1 d .
O11 O 0.2079(5) 0.5490(4) 0.06290(9) 0.0278(7) Uani 1 1 d .
P2 P -0.0524(2) 0.25548(11) 0.11953(3) 0.0193(2) Uani 1 1 d .
C2 C -0.0477(8) -0.0775(4) 0.01110(12) 0.0197(8) Uani 1 1 d .
H2A H -0.0450 -0.1881 0.0130 0.024 Uiso 1 1 calc R
H2B H 0.1026 -0.0442 -0.0071 0.024 Uiso 1 1 calc R
C3 C 0.2154(7) 0.5250(5) 0.01631(14) 0.0199(9) Uani 1 1 d .
C4 C 0.0462(9) 0.1512(4) 0.06287(12) 0.0230(9) Uani 1 1 d .
H4B H -0.0203 0.2028 0.0333 0.028 Uiso 1 1 calc R
H4C H 0.2304 0.1518 0.0606 0.028 Uiso 1 1 calc R
C6 C 0.0891(8) -0.1094(4) 0.10055(13) 0.0198(9) Uani 1 1 d .
H6A H 0.1525 -0.0465 0.1279 0.024 Uiso 1 1 calc R
H6B H 0.2337 -0.1579 0.0844 0.024 Uiso 1 1 calc R
C7 C 0.9127(8) 0.7689(4) 0.12159(12) 0.0176(9) Uani 1 1 d .

loop_
_atom_site_aniso_label
_atom_site_aniso_U_11
_atom_site_aniso_U_22
_atom_site_aniso_U_33
_atom_site_aniso_U_23
_atom_site_aniso_U_13
_atom_site_aniso_U_12
Sr1 0.0143(2) 0.01459(16) 0.01599(15) -0.00051(12) 0.00024(14) -0.00155(14)
Tb1 0.0143(2) 0.01459(16) 0.01599(15) -0.00051(12) 0.00024(14) -0.00155(14)
Sr2 0.01593(19) 0.01424(16) 0.01333(15) -0.00074(12) 0.00005(15) 0.00015(15)
Tb2 0.01593(19) 0.01424(16) 0.01333(15) -0.00074(12) 0.00005(15) 0.00015(15)
N1 0.0155(17) 0.0158(15) 0.0165(13) -0.0001(11) 0.0003(14) 0.0004(13)
P1 0.0131(6) 0.0118(4) 0.0137(4) -0.0007(3) -0.0005(4) 0.0005(4)
O1 0.0104(14) 0.0180(15) 0.0274(15) -0.0040(12) -0.0065(11) 0.0013(11)
O2 0.046(2) 0.0137(12) 0.0243(12) 0.0034(10) 0.0003(15) 0.0045(14)
O3 0.0118(15) 0.0243(15) 0.0196(13) -0.0039(12) 0.0031(10) 0.0023(12)
O4 0.0199(17) 0.0221(15) 0.0195(13) -0.0050(11) -0.0015(11) 0.0015(12)
O5 0.0275(17) 0.0228(15) 0.0244(14) 0.0008(13) -0.0080(13) -0.0006(13)
O6 0.034(2) 0.0273(17) 0.0328(16) 0.0005(14) 0.0157(15) -0.0053(13)
O7 0.0275(19) 0.0215(16) 0.0297(16) 0.0010(12) 0.0019(13) 0.0050(13)
O8 0.0228(18) 0.0314(18) 0.0314(16) 0.0105(13) -0.0042(13) -0.0058(14)
O9 0.0316(19) 0.0265(14) 0.0180(11) -0.0071(10) 0.0024(13) -0.0118(13)
O10 0.0222(17) 0.065(2) 0.0299(14) 0.0015(15) 0.0019(15) -0.0145(19)
O11 0.0336(19) 0.0327(17) 0.0171(14) -0.0003(13) 0.0070(12) 0.0020(15)
P2 0.0260(6) 0.0160(4) 0.0159(4) 0.0000(3) 0.0025(5) -0.0014(5)
C2 0.023(2) 0.021(2) 0.0150(15) -0.0055(14) 0.0011(17) 0.0030(18)
C3 0.022(2) 0.020(2) 0.0182(19) 0.0005(16) 0.0011(17) 0.0025(17)
C4 0.031(2) 0.0176(19) 0.0205(17) 0.0009(14) 0.008(2) -0.0071(19)
C6 0.021(3) 0.0179(19) 0.0202(18) -0.0014(14) -0.0038(17) -0.0026(17)
C7 0.023(3) 0.0155(18) 0.0142(16) 0.0014(14) 0.0044(16) 0.0008(16)

loop_
_atom_type_symbol
_atom_type_description
_atom_type_scat_dispersion_real
_atom_type_scat_dispersion_imag
_atom_type_scat_source
C C 0.0033 0.0016 'International Tables Vol C Tables 4.2.6.8 and 6.1.1.4'
H H 0.0000 0.0000 'International Tables Vol C Tables 4.2.6.8 and 6.1.1.4'
O O 0.0106 0.0060 'International Tables Vol C Tables 4.2.6.8 and 6.1.1.4'
P P 0.1023 0.0942 'International Tables Vol C Tables 4.2.6.8 and 6.1.1.4'
Sr Sr -1.5307 3.2498 'International Tables Vol C Tables 4.2.6.8 and 6.1.1.4'
N N 0.0061 0.0033 'International Tables Vol C Tables 4.2.6.8 and 6.1.1.4'
Tb Tb -0.1723 4.1537 'International Tables Vol C Tables 4.2.6.8 and 6.1.1.4'

loop_
_geom_angle_atom_site_label_1
_geom_angle_atom_site_label_2
_geom_angle_atom_site_label_3
_geom_angle
_geom_angle_site_symmetry_1
_geom_angle_site_symmetry_3
O1 Sr1 O1 167.49(5) 3_545 .
O1 Sr1 O9 80.66(8) 3_545 .
O1 Sr1 O9 90.31(7) . .
O1 Sr1 O3 107.01(8) 3_545 1_455
O1 Sr1 O3 65.79(8) . 1_455
O9 Sr1 O3 99.64(8) . 1_455
O1 Sr1 O4 92.33(8) 3_545 3_645
O1 Sr1 O4 99.76(8) . 3_645
O9 Sr1 O4 120.83(8) . 3_645
O3 Sr1 O4 137.66(7) 1_455 3_645
O1 Sr1 O3 65.96(8) 3_545 3_645
O1 Sr1 O3 119.47(8) . 3_645
O9 Sr1 O3 71.85(8) . 3_645
O3 Sr1 O3 169.38(3) 1_455 3_645
O4 Sr1 O3 52.45(7) 3_645 3_645
O1 Sr1 O6 72.97(8) 3_545 .
O1 Sr1 O6 112.25(8) . .
O9 Sr1 O6 147.59(8) . .
O3 Sr1 O6 71.30(8) 1_455 .
O4 Sr1 O6 79.42(8) 3_645 .
O3 Sr1 O6 112.33(8) 3_645 .
O1 Sr1 O5 122.41(8) 3_545 .
O1 Sr1 O5 66.89(8) . .
O9 Sr1 O5 156.93(8) . .
O3 Sr1 O5 74.90(8) 1_455 .
O4 Sr1 O5 63.02(8) 3_645 .
O3 Sr1 O5 115.42(8) 3_645 .
O6 Sr1 O5 52.68(8) . .
O1 Sr1 O2 129.54(7) 3_545 .
O1 Sr1 O2 53.44(7) . .
O9 Sr1 O2 70.26(8) . .
O3 Sr1 O2 117.67(7) 1_455 .
O4 Sr1 O2 70.38(7) 3_645 .
O3 Sr1 O2 66.16(7) 3_645 .
O6 Sr1 O2 141.87(8) . .
O5 Sr1 O2 92.11(7) . .
O1 Sr1 O2 64.81(8) 3_545 1_455
O1 Sr1 O2 103.51(7) . 1_455
O9 Sr1 O2 64.51(8) . 1_455
O3 Sr1 O2 51.99(7) 1_455 1_455
O4 Sr1 O2 156.16(8) 3_645 1_455
O3 Sr1 O2 117.56(7) 3_645 1_455
O6 Sr1 O2 87.01(8) . 1_455
O5 Sr1 O2 122.44(8) . 1_455
O2 Sr1 O2 128.86(8) . 1_455
O1 Sr1 P1 156.38(5) 3_545 .
O1 Sr1 P1 26.88(5) . .
O9 Sr1 P1 83.16(6) . .
O3 Sr1 P1 92.56(6) 1_455 .
O4 Sr1 P1 81.31(6) 3_645 .
O3 Sr1 P1 92.67(6) 3_645 .
O6 Sr1 P1 127.27(6) . .
O5 Sr1 P1 74.83(6) . .
O2 Sr1 P1 27.15(5) . .
O2 Sr1 P1 122.32(5) 1_455 .
O1 Sr1 P2 98.59(6) 3_545 .
O1 Sr1 P2 88.31(6) . .
O9 Sr1 P2 167.37(6) . .
O3 Sr1 P2 68.40(6) 1_455 .
O4 Sr1 P2 71.75(5) 3_645 .
O3 Sr1 P2 119.52(6) 3_645 .
O6 Sr1 P2 26.37(6) . .
O5 Sr1 P2 26.56(6) . .
O2 Sr1 P2 118.24(5) . .
O2 Sr1 P2 103.65(5) 1_455 .
P1 Sr1 P2 100.90(3) . .
O2 Sr2 O5 133.19(9) 3_655 .
O2 Sr2 O3 74.48(8) 3_655 .
O5 Sr2 O3 91.94(9) . .
O2 Sr2 O8 76.78(9) 3_655 .
O5 Sr2 O8 147.86(8) . .
O3 Sr2 O8 110.25(9) . .
O2 Sr2 O9 71.57(9) 3_655 3
O5 Sr2 O9 84.19(9) . 3
O3 Sr2 O9 128.30(7) . 3
O8 Sr2 O9 98.57(9) . 3
O2 Sr2 O7 132.61(10) 3_655 1_655
O5 Sr2 O7 86.38(9) . 1_655
O3 Sr2 O7 80.32(8) . 1_655
O8 Sr2 O7 75.30(9) . 1_655
O9 Sr2 O7 150.04(8) 3 1_655
O2 Sr2 O11 128.59(9) 3_655 .
O5 Sr2 O11 72.82(9) . .
O3 Sr2 O11 156.91(9) . .
O8 Sr2 O11 78.43(9) . .
O9 Sr2 O11 68.58(7) 3 .
O7 Sr2 O11 81.46(8) 1_655 .
O2 Sr2 O1 67.35(8) 3_655 .
O5 Sr2 O1 68.24(8) . .
O3 Sr2 O1 55.15(7) . .
O8 Sr2 O1 143.65(8) . .
O9 Sr2 O1 76.06(7) 3 .
O7 Sr2 O1 125.94(8) 1_655 .
O11 Sr2 O1 129.17(8) . .
O2 Sr2 O9 67.15(8) 3_655 3_655
O5 Sr2 O9 146.75(8) . 3_655
O3 Sr2 O9 66.28(7) . 3_655
O8 Sr2 O9 44.02(7) . 3_655
O9 Sr2 O9 128.93(9) 3 3_655
O7 Sr2 O9 66.10(8) 1_655 3_655
O11 Sr2 O9 118.12(7) . 3_655
O1 Sr2 O9 112.39(6) . 3_655
O2 Sr2 C7 70.31(9) 3_655 .
O5 Sr2 C7 155.63(9) . .
O3 Sr2 C7 88.98(9) . .
O8 Sr2 C7 21.28(8) . .
O9 Sr2 C7 113.96(9) 3 .
O7 Sr2 C7 69.77(9) 1_655 .
O11 Sr2 C7 97.91(9) . .
O1 Sr2 C7 130.02(8) . .
O9 Sr2 C7 22.75(7) 3_655 .
O2 Sr2 P1 68.03(6) 3_655 .
O5 Sr2 P1 79.56(6) . .
O3 Sr2 P1 27.27(6) . .
O8 Sr2 P1 129.98(7) . .
O9 Sr2 P1 102.51(5) 3 .
O7 Sr2 P1 103.63(6) 1_655 .
O11 Sr2 P1 151.59(7) . .
O1 Sr2 P1 27.89(5) . .
O9 Sr2 P1 88.82(4) 3_655 .
C7 Sr2 P1 110.14(7) . .
O2 Sr2 Sr1 47.96(7) 3_655 3
O5 Sr2 Sr1 87.49(6) . 3
O3 Sr2 Sr1 86.65(5) . 3
O8 Sr2 Sr1 115.84(7) . 3
O9 Sr2 Sr1 41.76(5) 3 3
O7 Sr2 Sr1 165.39(6) 1_655 3
O11 Sr2 Sr1 109.31(6) . 3
O1 Sr2 Sr1 39.54(5) . 3
O9 Sr2 Sr1 114.46(4) 3_655 3
C7 Sr2 Sr1 116.87(6) . 3
P1 Sr2 Sr1 62.162(18) . 3
C2 N1 C6 113.0(3) . .
C2 N1 C4 111.3(3) . .
C6 N1 C4 113.2(3) . .
C2 N1 H1A 106.2 . .
C6 N1 H1A 106.2 . .
C4 N1 H1A 106.2 . .
O2 P1 O1 110.70(16) . .
O2 P1 O3 111.24(16) . .
O1 P1 O3 112.13(14) . .
O2 P1 O4 110.87(14) . .
O1 P1 O4 109.49(15) . .
O3 P1 O4 102.12(14) . .
O2 P1 Sr2 130.94(10) . .
O1 P1 Sr2 60.48(10) . .
O3 P1 Sr2 51.66(10) . .
O4 P1 Sr2 117.49(10) . .
O2 P1 Sr1 60.71(12) . .
O1 P1 Sr1 51.70(10) . .
O3 P1 Sr1 118.54(10) . .
O4 P1 Sr1 138.98(10) . .
Sr2 P1 Sr1 86.52(2) . .
O2 P1 Tb1 61.76(12) . 1_655
O1 P1 Tb1 145.34(10) . 1_655
O3 P1 Tb1 52.22(11) . 1_655
O4 P1 Tb1 104.43(10) . 1_655
Sr2 P1 Tb1 97.50(2) . 1_655
Sr1 P1 Tb1 104.59(2) . 1_655
O2 P1 Sr1 61.76(12) . 1_655
O1 P1 Sr1 145.34(10) . 1_655
O3 P1 Sr1 52.22(11) . 1_655
O4 P1 Sr1 104.43(10) . 1_655
Sr2 P1 Sr1 97.50(2) . 1_655
Sr1 P1 Sr1 104.59(2) . 1_655
Tb1 P1 Sr1 0.000(15) 1_655 1_655
O2 P1 Sr1 133.82(13) . 3_655
O1 P1 Sr1 115.39(11) . 3_655
O3 P1 Sr1 52.84(10) . 3_655
O4 P1 Sr1 50.41(9) . 3_655
Sr2 P1 Sr1 77.28(2) . 3_655
Sr1 P1 Sr1 163.43(3) . 3_655
Tb1 P1 Sr1 81.27(2) 1_655 3_655
Sr1 P1 Sr1 81.27(2) 1_655 3_655
P1 O1 Tb1 135.62(14) . 3
P1 O1 Sr1 135.62(14) . 3
Tb1 O1 Sr1 0.000(18) 3 3
P1 O1 Sr1 101.41(13) . .
Tb1 O1 Sr1 116.73(9) 3 .
Sr1 O1 Sr1 116.73(9) 3 .
P1 O1 Sr2 91.62(11) . .
Tb1 O1 Sr2 95.41(8) 3 .
Sr1 O1 Sr2 95.41(8) 3 .
Sr1 O1 Sr2 110.21(9) . .
P1 O2 Tb2 158.35(15) . 3_645
P1 O2 Sr2 158.35(15) . 3_645
Tb2 O2 Sr2 0.00(2) 3_645 3_645
P1 O2 Sr1 92.14(13) . .
Tb2 O2 Sr1 101.21(9) 3_645 .
Sr2 O2 Sr1 101.21(9) 3_645 .
P1 O2 Sr1 91.62(13) . 1_655
Tb2 O2 Sr1 93.09(8) 3_645 1_655
Sr2 O2 Sr1 93.09(8) 3_645 1_655
Sr1 O2 Sr1 128.86(8) . 1_655
P1 O3 Sr2 101.07(12) . .
P1 O3 Tb1 101.50(13) . 1_655
Sr2 O3 Tb1 138.90(10) . 1_655
P1 O3 Sr1 101.50(13) . 1_655
Sr2 O3 Sr1 138.90(10) . 1_655
Tb1 O3 Sr1 0.000(15) 1_655 1_655
P1 O3 Tb1 101.38(12) . 3_655
Sr2 O3 Tb1 101.53(10) . 3_655
Tb1 O3 Tb1 107.06(8) 1_655 3_655
Sr1 O3 Tb1 107.06(8) 1_655 3_655
P1 O3 Sr1 101.38(12) . 3_655
Sr2 O3 Sr1 101.53(10) . 3_655
Tb1 O3 Sr1 107.06(8) 1_655 3_655
Sr1 O3 Sr1 107.06(8) 1_655 3_655
Tb1 O3 Sr1 0.000(14) 3_655 3_655
P1 O4 Tb1 102.47(11) . 3_655
P1 O4 Sr1 102.47(11) . 3_655
Tb1 O4 Sr1 0.000(16) 3_655 3_655
P1 O4 H4A 109.5 . .
Tb1 O4 H4A 123.0 3_655 .
Sr1 O4 H4A 123.0 3_655 .
P2 O5 Sr2 137.09(16) . .
P2 O5 Sr1 96.17(13) . .
Sr2 O5 Sr1 113.93(9) . .
P2 O6 Sr1 96.12(14) . .
P2 O7 Tb2 123.93(14) . 1_455
P2 O7 Sr2 123.93(14) . 1_455
Tb2 O7 Sr2 0.000(15) 1_455 1_455
P2 O7 H7A 109.5 . .
Tb2 O7 H7A 107.8 1_455 .
Sr2 O7 H7A 107.8 1_455 .
C7 O8 Sr2 109.1(2) . .
C7 O9 Tb2 122.9(2) 3_645 3_545
C7 O9 Sr2 122.9(2) 3_645 3_545
Tb2 O9 Sr2 0.000(17) 3_545 3_545
C7 O9 Sr1 134.9(2) 3_645 .
Tb2 O9 Sr1 96.95(8) 3_545 .
Sr2 O9 Sr1 96.95(8) 3_545 .
C7 O9 Sr2 80.8(2) 3_645 3_645
Tb2 O9 Sr2 128.93(9) 3_545 3_645
Sr2 O9 Sr2 128.93(9) 3_545 3_645
Sr1 O9 Sr2 90.32(7) . 3_645
C3 O11 Sr2 148.8(3) . .
O6 P2 O5 113.99(17) . .
O6 P2 O7 110.43(18) . .
O5 P2 O7 111.10(16) . .
O6 P2 C4 107.33(17) . .
O5 P2 C4 109.55(19) . .
O7 P2 C4 103.88(16) . .
O6 P2 Sr1 57.51(12) . .
O5 P2 Sr1 57.27(11) . .
O7 P2 Sr1 122.22(11) . .
C4 P2 Sr1 133.87(13) . .
N1 C2 C3 109.2(3) . 4_455
N1 C2 H2A 109.8 . .
C3 C2 H2A 109.8 4_455 .
N1 C2 H2B 109.8 . .
C3 C2 H2B 109.8 4_455 .
H2A C2 H2B 108.3 . .
O10 C3 O11 126.0(4) . .
O10 C3 C2 117.3(3) . 4
O11 C3 C2 116.6(3) . 4
N1 C4 P2 112.1(2) . .
N1 C4 H4B 109.2 . .
P2 C4 H4B 109.2 . .
N1 C4 H4C 109.2 . .
P2 C4 H4C 109.2 . .
H4B C4 H4C 107.9 . .
N1 C6 C7 110.9(3) . 1_445
N1 C6 H6A 109.5 . .
C7 C6 H6A 109.5 1_445 .
N1 C6 H6B 109.5 . .
C7 C6 H6B 109.5 1_445 .
H6A C6 H6B 108.0 . .
O8 C7 O9 126.1(4) . 3_655
O8 C7 C6 118.0(3) . 1_665
O9 C7 C6 115.9(4) 3_655 1_665
O8 C7 Sr2 49.65(19) . .
O9 C7 Sr2 76.5(2) 3_655 .
C6 C7 Sr2 167.4(3) 1_665 .

loop_
_geom_bond_atom_site_label_1
_geom_bond_atom_site_label_2
_geom_bond_distance
_geom_bond_site_symmetry_2
Sr1 O1 2.539(3) 3_545
Sr1 O1 2.634(3) .
Sr1 O9 2.664(2) .
Sr1 O3 2.703(3) 1_455
Sr1 O4 2.693(3) 3_645
Sr1 O3 2.774(3) 3_645
Sr1 O6 2.824(3) .
Sr1 O5 2.817(3) .
Sr1 O2 2.871(3) .
Sr1 O2 2.953(3) 1_455
Sr1 P1 3.2899(10) .
Sr1 P2 3.3291(9) .
Sr2 O2 2.500(2) 3_655
Sr2 O5 2.520(3) .
Sr2 O3 2.592(3) .
Sr2 O8 2.601(3) .
Sr2 O9 2.640(3) 3
Sr2 O7 2.662(3) 1_655
Sr2 O11 2.660(3) .
Sr2 O1 2.823(3) .
Sr2 O9 3.177(3) 3_655
Sr2 C7 3.225(4) .
Sr2 P1 3.2429(9) .
Sr2 Sr1 3.9710(5) 3
N1 C2 1.498(4) .
N1 C6 1.492(4) .
N1 C4 1.503(4) .
N1 H1A 0.9100 .
P1 O2 1.502(2) .
P1 O1 1.518(2) .
P1 O3 1.514(3) .
P1 O4 1.593(3) .
P1 Tb1 3.3511(10) 1_655
P1 Sr1 3.3511(10) 1_655
P1 Sr1 3.4125(10) 3_655
O1 Tb1 2.539(3) 3
O1 Sr1 2.539(3) 3
O2 Tb2 2.500(2) 3_645
O2 Sr2 2.500(2) 3_645
O2 Sr1 2.953(3) 1_655
O3 Tb1 2.703(3) 1_655
O3 Sr1 2.703(3) 1_655
O3 Tb1 2.774(3) 3_655
O3 Sr1 2.774(3) 3_655
O4 Tb1 2.693(3) 3_655
O4 Sr1 2.693(3) 3_655
O4 H4A 0.8200 .
O5 P2 1.497(3) .
O6 P2 1.487(3) .
O7 P2 1.577(3) .
O7 Tb2 2.662(3) 1_455
O7 Sr2 2.662(3) 1_455
O7 H7A 0.8200 .
O8 C7 1.238(5) .
O9 C7 1.264(4) 3_645
O9 Tb2 2.640(3) 3_545
O9 Sr2 2.640(3) 3_545
O9 Sr2 3.177(3) 3_645
O10 C3 1.232(5) .
O11 C3 1.254(4) .
P2 C4 1.833(4) .
C2 C3 1.513(5) 4_455
C2 H2A 0.9700 .
C2 H2B 0.9700 .
C3 C2 1.513(5) 4
C4 H4B 0.9700 .
C4 H4C 0.9700 .
C6 C7 1.518(5) 1_445
C6 H6A 0.9700 .
C6 H6B 0.9700 .
C7 O9 1.264(4) 3_655
C7 C6 1.518(5) 1_665
